data_2243119
loop_
_publ_author_name
'Riemersma, Charl F.'
'Monkcom, Emily C.'
'Klein Gebbink, Robertus J. M.'
'Lutz, Martin'

_publ_section_title
;
 Crystal structure of
 tetrakis(tetrahydrofuran-\k<i>O</i>)bis(trifluoromethanesulfonato-\k<i>O</i>)iron(II)
;
_journal_coeditor_code VN2153
_journal_issue 10
_journal_name_full 'Acta Crystallographica Section E'
_journal_page_first 1548
_journal_page_last 1551
_journal_paper_doi 10.1107/S2056989019013094
_journal_volume 75
_journal_year 2019
_chemical_formula_iupac '[Fe (C F3 O3 S)2 (C4 H8 O)4]'
_chemical_formula_moiety 'C18 H32 F6 Fe O10 S2'
_chemical_formula_sum 'C18 H32 F6 Fe O10 S2'
_chemical_formula_weight 642.40
_chemical_name_systematic Tetrakis(tetrahydrofuran-\k<i>O</i>)bis(trifluoromethanesulfonato-\k<i>O</i>)iron(II)
_space_group_crystal_system orthorhombic
_space_group_IT_number 19
_space_group_name_Hall 'P 2ac 2ab'
_space_group_name_H-M_alt 'P 21 21 21'
_symmetry_space_group_name_Hall 'P 2ac 2ab'
_symmetry_space_group_name_H-M 'P 21 21 21'
_atom_sites_solution_hydrogens difmap
_atom_sites_solution_primary direct
_atom_sites_solution_secondary difmap
_audit_creation_method SHELXL-2018/3
_cell_angle_alpha 90
_cell_angle_beta 90
_cell_angle_gamma 90
_cell_formula_units_Z 4
_cell_length_a 8.6618(3)
_cell_length_b 16.2610(6)
_cell_length_c 19.0572(4)
_cell_measurement_reflns_used 40729
_cell_measurement_temperature 150(2)
_cell_measurement_theta_max 27.52
_cell_measurement_theta_min 1.63
_cell_volume 2684.20(15)
_computing_cell_refinement
;
<i>PEAKREF</i> (Schreurs, 2016)
;
_computing_data_collection
;
APEX2 (Bruker, 2007)
;
_computing_data_reduction
;
<i>Eval15</i> (Schreurs <i>et al.</i>,  2010)
;
_computing_molecular_graphics
;
PLATON (Spek, 2009) and <i>DRAWxtl</i> (Finger <i>et al.</i>,
2007)
;
_computing_structure_refinement
;
SHELXL2018 (Sheldrick, 2015)
;
_computing_structure_solution
;
initial coordinates from isostructural Zn complex (Amel'chenkova et al.,
2006)
;
_diffrn_ambient_temperature 150(2)
_diffrn_measured_fraction_theta_full 1.000
_diffrn_measured_fraction_theta_max 1.000
_diffrn_measurement_device_type 'Bruker Kappa APEXII CCD'
_diffrn_measurement_method '\f and \w scans'
_diffrn_radiation_type MoK\a
_diffrn_radiation_wavelength 0.71073
_diffrn_reflns_av_R_equivalents 0.0197
_diffrn_reflns_av_unetI/netI 0.0109
_diffrn_reflns_limit_h_max 11
_diffrn_reflns_limit_h_min -11
_diffrn_reflns_limit_k_max 21
_diffrn_reflns_limit_k_min -21
_diffrn_reflns_limit_l_max 24
_diffrn_reflns_limit_l_min -24
_diffrn_reflns_number 43720
_diffrn_reflns_theta_full 25.242
_diffrn_reflns_theta_max 27.485
_diffrn_reflns_theta_min 1.646
_diffrn_source 'sealed tube'
_exptl_absorpt_coefficient_mu 0.807
_exptl_absorpt_correction_T_max 0.7456
_exptl_absorpt_correction_T_min 0.6515
_exptl_absorpt_correction_type multi-scan
_exptl_absorpt_process_details
;
(SADABS; Krause et al., 2015)
;
_exptl_crystal_colour 'light pink'
_exptl_crystal_density_diffrn 1.590
_exptl_crystal_description block
_exptl_crystal_F_000 1328
_exptl_crystal_size_max 0.43
_exptl_crystal_size_mid 0.32
_exptl_crystal_size_min 0.18
_refine_diff_density_max 0.330
_refine_diff_density_min -0.279
_refine_ls_abs_structure_details
;
Refined as an inversion twin
;
_refine_ls_abs_structure_Flack -0.001(10)
_refine_ls_extinction_method none
_refine_ls_goodness_of_fit_ref 1.073
_refine_ls_hydrogen_treatment constr
_refine_ls_matrix_type full
_refine_ls_number_parameters 335
_refine_ls_number_reflns 6166
_refine_ls_number_restraints 0
_refine_ls_restrained_S_all 1.073
_refine_ls_R_factor_all 0.0198
_refine_ls_R_factor_gt 0.0191
_refine_ls_shift/su_max 0.001
_refine_ls_shift/su_mean 0.000
_refine_ls_structure_factor_coef Fsqd
_refine_ls_weighting_details 'w=1/[\s^2^(Fo^2^)+(0.0277P)^2^+0.6586P] where P=(Fo^2^+2Fc^2^)/3'
_refine_ls_weighting_scheme calc
_refine_ls_wR_factor_gt 0.0508
_refine_ls_wR_factor_ref 0.0512
_reflns_number_gt 6027
_reflns_number_total 6166
_reflns_threshold_expression 'I > 2\s(I)'
_cod_data_source_file vn2153sup1.cif
_cod_data_source_block I
_cod_original_cell_volume 2684.20(14)
_cod_database_code 2243119
_shelx_space_group_comment
;
The symmetry employed for this shelxl refinement is uniquely defined
by the following loop, which should always be used as a source of
symmetry information in preference to the above space-group names.
They are only intended as comments.
;

loop_
_space_group_symop_operation_xyz
'x, y, z'
'-x+1/2, -y, z+1/2'
'x+1/2, -y+1/2, -z'
'-x, y+1/2, -z+1/2'

loop_
_atom_site_type_symbol
_atom_site_label
_atom_site_fract_x
_atom_site_fract_y
_atom_site_fract_z
_atom_site_U_iso_or_equiv
_atom_site_adp_type
_atom_site_calc_flag
_atom_site_occupancy
Fe Fe1 0.50772(3) 0.48861(2) 0.86831(2) 0.01643(6) Uani d 1
S S1 0.81595(5) 0.57825(3) 0.93928(2) 0.02277(10) Uani d 1
S S2 0.32496(6) 0.31474(3) 0.81507(2) 0.02265(10) Uani d 1
F F1 0.9574(2) 0.68741(12) 1.01554(11) 0.0680(6) Uani d 1
F F2 0.7121(2) 0.68477(9) 1.03052(7) 0.0470(4) Uani d 1
F F3 0.8062(3) 0.73954(9) 0.93805(9) 0.0590(5) Uani d 1
F F4 0.06455(18) 0.35905(12) 0.75689(10) 0.0558(4) Uani d 1
F F5 0.14957(18) 0.24184(9) 0.72262(9) 0.0480(4) Uani d 1
F F6 0.2551(2) 0.35272(10) 0.68562(7) 0.0508(4) Uani d 1
O O1 0.65973(16) 0.57880(9) 0.91040(7) 0.0240(3) Uani d 1
O O2 0.93533(19) 0.58245(12) 0.88737(9) 0.0406(4) Uani d 1
O O3 0.83890(17) 0.52029(9) 0.99506(8) 0.0324(3) Uani d 1
O O4 0.34877(17) 0.40267(8) 0.82643(8) 0.0274(3) Uani d 1
O O5 0.45752(17) 0.27184(10) 0.78893(9) 0.0353(4) Uani d 1
O O6 0.2398(2) 0.27486(11) 0.86955(9) 0.0428(4) Uani d 1
O O7 0.38706(15) 0.48776(10) 0.96533(6) 0.0238(3) Uani d 1
O O8 0.35941(17) 0.58263(8) 0.83381(7) 0.0256(3) Uani d 1
O O9 0.62129(17) 0.49769(8) 0.77015(7) 0.0264(3) Uani d 1
O O10 0.64976(15) 0.39087(8) 0.90293(7) 0.0235(3) Uani d 1
C C1 0.8230(3) 0.67820(14) 0.98276(12) 0.0350(5) Uani d 1
C C2 0.1914(3) 0.31710(13) 0.74133(11) 0.0296(4) Uani d 1
C C3 0.2234(2) 0.46794(15) 0.97287(10) 0.0305(5) Uani d 1
H H3A 0.203548 0.410133 0.959313 0.037 Uiso calc 1
H H3B 0.159680 0.504403 0.943011 0.037 Uiso calc 1
C C4 0.1865(2) 0.48144(16) 1.05024(11) 0.0354(5) Uani d 1
H H4A 0.115020 0.438696 1.067968 0.042 Uiso calc 1
H H4B 0.139912 0.536288 1.058032 0.042 Uiso calc 1
C C5 0.3443(2) 0.47496(15) 1.08559(10) 0.0308(4) Uani d 1
H H5A 0.346138 0.504546 1.130987 0.037 Uiso calc 1
H H5B 0.374432 0.416917 1.093207 0.037 Uiso calc 1
C C6 0.4466(2) 0.51605(14) 1.03204(9) 0.0272(4) Uani d 1
H H6A 0.439699 0.576664 1.035736 0.033 Uiso calc 1
H H6B 0.555633 0.499216 1.038254 0.033 Uiso calc 1
C C7 0.2531(3) 0.57493(15) 0.77512(11) 0.0349(5) Uani d 1
H H7A 0.159543 0.544020 0.789144 0.042 Uiso calc 1
H H7B 0.302789 0.546152 0.735315 0.042 Uiso calc 1
C C8 0.2128(3) 0.66148(15) 0.75551(12) 0.0358(5) Uani d 1
H H8A 0.107456 0.664582 0.735575 0.043 Uiso calc 1
H H8B 0.287162 0.683703 0.720896 0.043 Uiso calc 1
C C9 0.2226(3) 0.70770(13) 0.82393(12) 0.0318(5) Uani d 1
H H9A 0.250509 0.765977 0.815906 0.038 Uiso calc 1
H H9B 0.123089 0.705398 0.849438 0.038 Uiso calc 1
C C10 0.3467(3) 0.66399(13) 0.86392(13) 0.0417(6) Uani d 1
H H10A 0.445941 0.693786 0.859551 0.050 Uiso calc 1
H H10B 0.319250 0.660390 0.914247 0.050 Uiso calc 1
C C11 0.6152(3) 0.44132(13) 0.71141(10) 0.0274(4) Uani d 1
H H11A 0.518112 0.448247 0.684649 0.033 Uiso calc 1
H H11B 0.622800 0.383601 0.727581 0.033 Uiso calc 1
C C12 0.7528(3) 0.46439(15) 0.66738(12) 0.0393(5) Uani d 1
H H12A 0.738428 0.447800 0.617830 0.047 Uiso calc 1
H H12B 0.848683 0.439136 0.685716 0.047 Uiso calc 1
C C13 0.7560(4) 0.55698(18) 0.67491(16) 0.0593(9) Uani d 1
H H13A 0.863015 0.577957 0.671068 0.071 Uiso calc 1
H H13B 0.692138 0.583316 0.638162 0.071 Uiso calc 1
C C14 0.6920(4) 0.57395(14) 0.74568(11) 0.0407(6) Uani d 1
H H14A 0.775102 0.591301 0.778098 0.049 Uiso calc 1
H H14B 0.613879 0.618318 0.743218 0.049 Uiso calc 1
C C15 0.6119(3) 0.33496(14) 0.95980(11) 0.0316(4) Uani d 1
H H15A 0.502945 0.317000 0.956510 0.038 Uiso calc 1
H H15B 0.628145 0.361845 1.005821 0.038 Uiso calc 1
C C16 0.7192(3) 0.26300(15) 0.95120(13) 0.0376(5) Uani d 1
H H16A 0.677552 0.222297 0.917507 0.045 Uiso calc 1
H H16B 0.739603 0.235545 0.996623 0.045 Uiso calc 1
C C17 0.8638(3) 0.30493(17) 0.92264(14) 0.0417(6) Uani d 1
H H17A 0.922310 0.332764 0.960436 0.050 Uiso calc 1
H H17B 0.932237 0.265169 0.898545 0.050 Uiso calc 1
C C18 0.7963(2) 0.36611(13) 0.87176(12) 0.0292(4) Uani d 1
H H18A 0.865616 0.414073 0.866134 0.035 Uiso calc 1
H H18B 0.779706 0.340471 0.825253 0.035 Uiso calc 1

loop_
_atom_site_aniso_label
_atom_site_aniso_U_11
_atom_site_aniso_U_22
_atom_site_aniso_U_33
_atom_site_aniso_U_12
_atom_site_aniso_U_13
_atom_site_aniso_U_23
Fe1 0.01825(11) 0.01659(11) 0.01444(10) 0.00166(10) 0.00053(9) -0.00065(8)
S1 0.0182(2) 0.0244(2) 0.0257(2) -0.00151(17) 0.00011(18) -0.00155(17)
S2 0.0229(2) 0.0189(2) 0.0261(2) -0.00106(17) -0.00181(18) -0.00144(16)
F1 0.0548(10) 0.0586(11) 0.0907(14) -0.0162(8) -0.0327(10) -0.0222(10)
F2 0.0648(10) 0.0402(8) 0.0360(7) 0.0033(7) 0.0047(7) -0.0135(6)
F3 0.0976(14) 0.0258(7) 0.0536(9) -0.0106(8) -0.0009(10) 0.0063(7)
F4 0.0342(7) 0.0635(11) 0.0697(11) 0.0195(7) -0.0173(7) -0.0151(9)
F5 0.0478(9) 0.0322(7) 0.0640(9) -0.0105(6) -0.0218(7) -0.0118(7)
F6 0.0648(10) 0.0564(9) 0.0311(7) -0.0160(8) -0.0116(7) 0.0056(7)
O1 0.0226(6) 0.0237(7) 0.0256(6) -0.0001(5) -0.0033(5) -0.0029(5)
O2 0.0279(7) 0.0495(10) 0.0443(10) -0.0002(7) 0.0124(7) -0.0004(8)
O3 0.0293(7) 0.0315(7) 0.0364(7) 0.0018(6) -0.0072(6) 0.0046(6)
O4 0.0284(7) 0.0211(7) 0.0326(7) 0.0000(5) -0.0059(6) -0.0067(6)
O5 0.0274(7) 0.0271(8) 0.0514(9) 0.0054(6) -0.0033(7) -0.0092(7)
O6 0.0478(10) 0.0439(9) 0.0368(8) -0.0087(8) 0.0054(8) 0.0099(8)
O7 0.0173(6) 0.0382(8) 0.0160(5) -0.0010(6) 0.0006(4) -0.0031(6)
O8 0.0334(8) 0.0201(6) 0.0233(6) 0.0088(6) -0.0091(6) -0.0057(5)
O9 0.0397(7) 0.0196(7) 0.0199(6) -0.0031(6) 0.0099(5) -0.0025(5)
O10 0.0199(7) 0.0233(6) 0.0273(6) 0.0039(5) 0.0045(5) 0.0053(5)
C1 0.0411(12) 0.0290(10) 0.0351(11) -0.0086(10) -0.0066(10) -0.0027(9)
C2 0.0285(10) 0.0247(9) 0.0356(10) -0.0027(8) -0.0070(9) -0.0049(8)
C3 0.0171(9) 0.0492(13) 0.0253(9) -0.0037(8) 0.0017(7) 0.0003(9)
C4 0.0244(9) 0.0533(14) 0.0284(9) 0.0015(10) 0.0073(8) 0.0001(10)
C5 0.0309(10) 0.0433(12) 0.0183(8) -0.0017(9) 0.0034(7) 0.0006(8)
C6 0.0274(9) 0.0374(11) 0.0169(8) -0.0044(8) 0.0002(7) -0.0043(8)
C7 0.0416(12) 0.0330(11) 0.0301(10) 0.0088(10) -0.0163(9) -0.0054(9)
C8 0.0390(12) 0.0357(12) 0.0325(11) 0.0092(10) -0.0090(9) 0.0042(9)
C9 0.0362(11) 0.0213(9) 0.0379(11) 0.0063(8) -0.0023(9) 0.0022(8)
C10 0.0577(15) 0.0241(10) 0.0432(12) 0.0170(10) -0.0213(12) -0.0150(10)
C11 0.0372(10) 0.0255(10) 0.0195(8) -0.0029(8) 0.0047(8) -0.0057(7)
C12 0.0488(14) 0.0415(13) 0.0275(10) -0.0022(10) 0.0154(10) -0.0072(9)
C13 0.084(2) 0.0427(15) 0.0515(16) -0.0202(15) 0.0368(16) -0.0027(12)
C14 0.0679(17) 0.0247(10) 0.0295(10) -0.0127(11) 0.0150(11) 0.0011(8)
C15 0.0301(10) 0.0353(11) 0.0294(10) 0.0062(9) 0.0039(8) 0.0126(8)
C16 0.0424(12) 0.0317(11) 0.0386(11) 0.0109(10) 0.0024(10) 0.0136(9)
C17 0.0284(11) 0.0489(14) 0.0479(13) 0.0154(10) 0.0012(10) 0.0088(11)
C18 0.0245(9) 0.0269(9) 0.0363(10) 0.0057(7) 0.0080(9) 0.0020(9)

loop_
_atom_type_symbol
_atom_type_description
_atom_type_scat_dispersion_real
_atom_type_scat_dispersion_imag
_atom_type_scat_source
C C 0.0033 0.0016 'International Tables Vol C Tables 4.2.6.8 and 6.1.1.4'
H H 0.0000 0.0000 'International Tables Vol C Tables 4.2.6.8 and 6.1.1.4'
F F 0.0171 0.0103 'International Tables Vol C Tables 4.2.6.8 and 6.1.1.4'
Fe Fe 0.3463 0.8444 'International Tables Vol C Tables 4.2.6.8 and 6.1.1.4'
O O 0.0106 0.0060 'International Tables Vol C Tables 4.2.6.8 and 6.1.1.4'
S S 0.1246 0.1234 'International Tables Vol C Tables 4.2.6.8 and 6.1.1.4'

loop_
_geom_angle_atom_site_label_1
_geom_angle_atom_site_label_2
_geom_angle_atom_site_label_3
_geom_angle
_geom_angle_publ_flag
O8 Fe1 O10 177.82(6) y
O8 Fe1 O4 87.98(5) y
O10 Fe1 O4 89.99(6) y
O8 Fe1 O9 87.53(6) y
O10 Fe1 O9 93.31(5) y
O4 Fe1 O9 90.86(6) y
O8 Fe1 O7 88.64(6) y
O10 Fe1 O7 90.57(5) y
O4 Fe1 O7 90.22(6) y
O9 Fe1 O7 175.98(6) y
O8 Fe1 O1 89.70(5) y
O10 Fe1 O1 92.31(5) y
O4 Fe1 O1 177.54(6) y
O9 Fe1 O1 89.86(5) y
O7 Fe1 O1 88.90(5) y
O2 S1 O3 116.30(10) ?
O2 S1 O1 114.09(9) ?
O3 S1 O1 114.30(9) ?
O2 S1 C1 104.29(11) ?
O3 S1 C1 104.11(10) ?
O1 S1 C1 101.34(10) ?
O6 S2 O5 116.43(11) ?
O6 S2 O4 114.17(10) ?
O5 S2 O4 114.51(10) ?
O6 S2 C2 104.02(11) ?
O5 S2 C2 104.55(10) ?
O4 S2 C2 100.57(9) ?
S1 O1 Fe1 135.31(9) y
S2 O4 Fe1 142.51(9) y
C6 O7 C3 109.25(14) ?
C6 O7 Fe1 125.96(11) ?
C3 O7 Fe1 124.38(11) ?
C10 O8 C7 109.61(15) ?
C10 O8 Fe1 125.99(12) ?
C7 O8 Fe1 124.39(12) ?
C11 O9 C14 107.83(14) ?
C11 O9 Fe1 128.44(12) ?
C14 O9 Fe1 122.42(12) ?
C15 O10 C18 109.12(15) ?
C15 O10 Fe1 124.88(12) ?
C18 O10 Fe1 125.93(11) ?
F3 C1 F2 107.6(2) ?
F3 C1 F1 108.4(2) ?
F2 C1 F1 107.59(19) ?
F3 C1 S1 112.09(16) ?
F2 C1 S1 111.02(15) ?
F1 C1 S1 110.05(18) ?
F5 C2 F4 108.00(19) ?
F5 C2 F6 107.51(18) ?
F4 C2 F6 107.37(19) ?
F5 C2 S2 111.21(15) ?
F4 C2 S2 111.38(15) ?
F6 C2 S2 111.18(15) ?
O7 C3 C4 105.50(16) ?
O7 C3 H3A 110.6 ?
C4 C3 H3A 110.6 ?
O7 C3 H3B 110.6 ?
C4 C3 H3B 110.6 ?
H3A C3 H3B 108.8 ?
C3 C4 C5 103.22(16) ?
C3 C4 H4A 111.1 ?
C5 C4 H4A 111.1 ?
C3 C4 H4B 111.1 ?
C5 C4 H4B 111.1 ?
H4A C4 H4B 109.1 ?
C6 C5 C4 101.37(16) ?
C6 C5 H5A 111.5 ?
C4 C5 H5A 111.5 ?
C6 C5 H5B 111.5 ?
C4 C5 H5B 111.5 ?
H5A C5 H5B 109.3 ?
O7 C6 C5 104.12(16) ?
O7 C6 H6A 110.9 ?
C5 C6 H6A 110.9 ?
O7 C6 H6B 110.9 ?
C5 C6 H6B 110.9 ?
H6A C6 H6B 109.0 ?
O8 C7 C8 104.97(17) ?
O8 C7 H7A 110.8 ?
C8 C7 H7A 110.8 ?
O8 C7 H7B 110.8 ?
C8 C7 H7B 110.8 ?
H7A C7 H7B 108.8 ?
C7 C8 C9 103.87(17) ?
C7 C8 H8A 111.0 ?
C9 C8 H8A 111.0 ?
C7 C8 H8B 111.0 ?
C9 C8 H8B 111.0 ?
H8A C8 H8B 109.0 ?
C10 C9 C8 104.11(18) ?
C10 C9 H9A 110.9 ?
C8 C9 H9A 110.9 ?
C10 C9 H9B 110.9 ?
C8 C9 H9B 110.9 ?
H9A C9 H9B 109.0 ?
O8 C10 C9 106.67(17) ?
O8 C10 H10A 110.4 ?
C9 C10 H10A 110.4 ?
O8 C10 H10B 110.4 ?
C9 C10 H10B 110.4 ?
H10A C10 H10B 108.6 ?
O9 C11 C12 104.14(17) ?
O9 C11 H11A 110.9 ?
C12 C11 H11A 110.9 ?
O9 C11 H11B 110.9 ?
C12 C11 H11B 110.9 ?
H11A C11 H11B 108.9 ?
C11 C12 C13 102.1(2) ?
C11 C12 H12A 111.3 ?
C13 C12 H12A 111.3 ?
C11 C12 H12B 111.3 ?
C13 C12 H12B 111.3 ?
H12A C12 H12B 109.2 ?
C14 C13 C12 105.3(2) ?
C14 C13 H13A 110.7 ?
C12 C13 H13A 110.7 ?
C14 C13 H13B 110.7 ?
C12 C13 H13B 110.7 ?
H13A C13 H13B 108.8 ?
O9 C14 C13 106.82(18) ?
O9 C14 H14A 110.4 ?
C13 C14 H14A 110.4 ?
O9 C14 H14B 110.4 ?
C13 C14 H14B 110.4 ?
H14A C14 H14B 108.6 ?
O10 C15 C16 105.46(17) ?
O10 C15 H15A 110.7 ?
C16 C15 H15A 110.7 ?
O10 C15 H15B 110.7 ?
C16 C15 H15B 110.7 ?
H15A C15 H15B 108.8 ?
C15 C16 C17 101.44(19) ?
C15 C16 H16A 111.5 ?
C17 C16 H16A 111.5 ?
C15 C16 H16B 111.5 ?
C17 C16 H16B 111.5 ?
H16A C16 H16B 109.3 ?
C18 C17 C16 101.86(17) ?
C18 C17 H17A 111.4 ?
C16 C17 H17A 111.4 ?
C18 C17 H17B 111.4 ?
C16 C17 H17B 111.4 ?
H17A C17 H17B 109.3 ?
O10 C18 C17 104.95(17) ?
O10 C18 H18A 110.8 ?
C17 C18 H18A 110.8 ?
O10 C18 H18B 110.8 ?
C17 C18 H18B 110.8 ?
H18A C18 H18B 108.8 ?

loop_
_geom_bond_atom_site_label_1
_geom_bond_atom_site_label_2
_geom_bond_distance
_geom_bond_publ_flag
Fe1 O8 2.1024(13) ?
Fe1 O10 2.1153(13) ?
Fe1 O4 2.1179(14) ?
Fe1 O9 2.1187(13) ?
Fe1 O7 2.1239(12) ?
Fe1 O1 2.1279(14) ?
S1 O2 1.4325(16) y
S1 O3 1.4346(15) y
S1 O1 1.4608(14) y
S1 C1 1.825(2) ?
S2 O6 1.4290(17) y
S2 O5 1.4329(16) y
S2 O4 1.4608(14) y
S2 C2 1.821(2) ?
F1 C1 1.329(3) ?
F2 C1 1.328(3) ?
F3 C1 1.320(3) ?
F4 C2 1.327(3) ?
F5 C2 1.325(2) ?
F6 C2 1.330(3) ?
O7 C6 1.447(2) ?
O7 C3 1.461(2) ?
O8 C10 1.446(2) ?
O8 C7 1.454(2) ?
O9 C11 1.448(2) ?
O9 C14 1.459(3) ?
O10 C15 1.452(2) ?
O10 C18 1.458(2) ?
C3 C4 1.525(3) ?
C3 H3A 0.9900 ?
C3 H3B 0.9900 ?
C4 C5 1.528(3) ?
C4 H4A 0.9900 ?
C4 H4B 0.9900 ?
C5 C6 1.508(3) ?
C5 H5A 0.9900 ?
C5 H5B 0.9900 ?
C6 H6A 0.9900 ?
C6 H6B 0.9900 ?
C7 C8 1.497(3) ?
C7 H7A 0.9900 ?
C7 H7B 0.9900 ?
C8 C9 1.507(3) ?
C8 H8A 0.9900 ?
C8 H8B 0.9900 ?
C9 C10 1.497(3) ?
C9 H9A 0.9900 ?
C9 H9B 0.9900 ?
C10 H10A 0.9900 ?
C10 H10B 0.9900 ?
C11 C12 1.505(3) ?
C11 H11A 0.9900 ?
C11 H11B 0.9900 ?
C12 C13 1.513(4) ?
C12 H12A 0.9900 ?
C12 H12B 0.9900 ?
C13 C14 1.484(3) ?
C13 H13A 0.9900 ?
C13 H13B 0.9900 ?
C14 H14A 0.9900 ?
C14 H14B 0.9900 ?
C15 C16 1.503(3) ?
C15 H15A 0.9900 ?
C15 H15B 0.9900 ?
C16 C17 1.527(3) ?
C16 H16A 0.9900 ?
C16 H16B 0.9900 ?
C17 C18 1.507(3) ?
C17 H17A 0.9900 ?
C17 H17B 0.9900 ?
C18 H18A 0.9900 ?
C18 H18B 0.9900 ?

loop_
_geom_hbond_atom_site_label_D
_geom_hbond_atom_site_label_H
_geom_hbond_atom_site_label_A
_geom_hbond_site_symmetry_A
_geom_hbond_distance_DH
_geom_hbond_distance_HA
_geom_hbond_distance_DA
_geom_hbond_angle_DHA
C3 H3B O2 1_455 0.99 2.55 3.514(3) 164
C11 H11B O5 . 0.99 2.59 3.412(3) 140
C12 H12A O3 2_664 0.99 2.49 3.388(3) 151
C14 H14A O2 . 0.99 2.51 3.429(3) 155
C16 H16B O6 3_557 0.99 2.56 3.476(3) 154

loop_
_geom_torsion_atom_site_label_1
_geom_torsion_atom_site_label_2
_geom_torsion_atom_site_label_3
_geom_torsion_atom_site_label_4
_geom_torsion
O2 S1 O1 Fe1 83.66(14)
O3 S1 O1 Fe1 -53.60(15)
C1 S1 O1 Fe1 -164.91(12)
O6 S2 O4 Fe1 93.74(17)
O5 S2 O4 Fe1 -44.07(19)
C2 S2 O4 Fe1 -155.53(15)
O2 S1 C1 F3 56.6(2)
O3 S1 C1 F3 178.93(19)
O1 S1 C1 F3 -62.2(2)
O2 S1 C1 F2 176.88(16)
O3 S1 C1 F2 -60.75(18)
O1 S1 C1 F2 58.15(17)
O2 S1 C1 F1 -64.11(19)
O3 S1 C1 F1 58.26(19)
O1 S1 C1 F1 177.16(17)
O6 S2 C2 F5 -60.00(19)
O5 S2 C2 F5 62.60(18)
O4 S2 C2 F5 -178.42(16)
O6 S2 C2 F4 60.52(19)
O5 S2 C2 F4 -176.87(16)
O4 S2 C2 F4 -57.89(18)
O6 S2 C2 F6 -179.78(16)
O5 S2 C2 F6 -57.17(17)
O4 S2 C2 F6 61.81(17)
C6 O7 C3 C4 -3.0(2)
Fe1 O7 C3 C4 -175.97(14)
O7 C3 C4 C5 -21.8(2)
C3 C4 C5 C6 37.3(2)
C3 O7 C6 C5 27.1(2)
Fe1 O7 C6 C5 -160.09(13)
C4 C5 C6 O7 -39.6(2)
C10 O8 C7 C8 18.0(3)
Fe1 O8 C7 C8 -161.93(14)
O8 C7 C8 C9 -30.8(2)
C7 C8 C9 C10 32.0(3)
C7 O8 C10 C9 2.3(3)
Fe1 O8 C10 C9 -177.78(14)
C8 C9 C10 O8 -21.4(3)
C14 O9 C11 C12 30.3(2)
Fe1 O9 C11 C12 -162.73(15)
O9 C11 C12 C13 -37.2(3)
C11 C12 C13 C14 30.6(3)
C11 O9 C14 C13 -10.8(3)
Fe1 O9 C14 C13 -178.7(2)
C12 C13 C14 O9 -13.0(4)
C18 O10 C15 C16 -13.7(2)
Fe1 O10 C15 C16 163.46(14)
O10 C15 C16 C17 33.9(2)
C15 C16 C17 C18 -41.0(2)
C15 O10 C18 C17 -12.8(2)
Fe1 O10 C18 C17 170.13(15)
C16 C17 C18 O10 33.4(2)

_cod_database_fobs_code 2243119
